data_2012008
loop_
_publ_author_name
'Halcrow, Malcolm A.'
'Kilner, Colin A.'
'Thornton-Pett, Mark'

_publ_section_title
;
 Bis[tris(3-cyclohexylpyrazol-1-yl)hydridoborato]copper(II)
 dichloromethane disolvate
;
_journal_issue 6
_journal_name_full 'Acta Crystallographica Section C'
_journal_page_first 711
_journal_page_last 713
_journal_paper_doi 10.1107/S0108270101005510
_journal_volume 57
_journal_year 2001
_chemical_formula_iupac '[Cu(C27 H40 BN6 )2 ] , 2C H2 Cl2 '
_chemical_formula_moiety 'C54 H80 B2 Cu N12, 2C H2 Cl2'
_chemical_formula_sum 'C56 H84 B2 Cl4 Cu N12'
_chemical_formula_weight 1152.31
_chemical_name_systematic
;Bis(hydridotris-{3-cyclohexylpyrazol-1-yl}borato)copper(II)
 bis(dichloromethane)
solvate
;
_space_group_IT_number 14
_symmetry_cell_setting monoclinic
_symmetry_space_group_name_Hall '-P 2ybc'
_symmetry_space_group_name_H-M 'P 1 21/c 1'
_audit_creation_method SHELXL-97
_cell_angle_alpha 90.00
_cell_angle_beta 104.6939(12)
_cell_angle_gamma 90.00
_cell_formula_units_Z 2
_cell_length_a 13.0758(2)
_cell_length_b 18.3961(3)
_cell_length_c 13.0405(2)
_cell_measurement_reflns_used 33672
_cell_measurement_temperature 150(2)
_cell_measurement_theta_max 27.47
_cell_measurement_theta_min 2.74
_cell_volume 3034.22(8)
_computing_cell_refinement 'DENZO-SMN (Otwinowski & Minor, 1996)'
_computing_data_collection 'COLLECT (Nonius, 1999)'
_computing_data_reduction DENZO-SMN
_computing_molecular_graphics 'ORTEX (McArdle, 1995)'
_computing_publication_material 'local program'
_computing_structure_refinement 'SHELXL97 (Sheldrick, 1997)'
_computing_structure_solution 'SHELXS97 (Sheldrick, 1990)'
_diffrn_ambient_temperature 150(2)
_diffrn_detector_area_resol_mean 9.091
_diffrn_measured_fraction_theta_full .994
_diffrn_measured_fraction_theta_max .994
_diffrn_measurement_device_type 'Nonius KappaCCD area detector diffractometer'
_diffrn_measurement_method 'Area detector scans'
_diffrn_radiation_monochromator graphite
_diffrn_radiation_source 'fine-focus sealed tube'
_diffrn_radiation_type MoK\a
_diffrn_radiation_wavelength .71073
_diffrn_reflns_av_R_equivalents .0570
_diffrn_reflns_av_sigmaI/netI .0356
_diffrn_reflns_limit_h_max 16
_diffrn_reflns_limit_h_min -16
_diffrn_reflns_limit_k_max 23
_diffrn_reflns_limit_k_min -20
_diffrn_reflns_limit_l_max 16
_diffrn_reflns_limit_l_min -16
_diffrn_reflns_number 33672
_diffrn_reflns_theta_full 27.47
_diffrn_reflns_theta_max 27.47
_diffrn_reflns_theta_min 2.74
_exptl_absorpt_coefficient_mu .582
_exptl_absorpt_correction_T_max .813
_exptl_absorpt_correction_T_min .634
_exptl_absorpt_correction_type multi-scan
_exptl_absorpt_process_details '(Blessing, 1995)'
_exptl_crystal_colour Brown
_exptl_crystal_density_diffrn 1.261
_exptl_crystal_density_method 'not measured'
_exptl_crystal_description 'Rectangular prism'
_exptl_crystal_F_000 1222
_exptl_crystal_size_max .86
_exptl_crystal_size_mid .40
_exptl_crystal_size_min .37
_refine_diff_density_max .93
_refine_diff_density_min -.62
_refine_ls_extinction_coef .011(3)
_refine_ls_extinction_method 'SHELXL97 (Sheldrick, 1997)'
_refine_ls_goodness_of_fit_ref 1.037
_refine_ls_hydrogen_treatment mixed
_refine_ls_matrix_type full
_refine_ls_number_parameters 363
_refine_ls_number_reflns 6916
_refine_ls_number_restraints 12
_refine_ls_restrained_S_all 1.046
_refine_ls_R_factor_all .0722
_refine_ls_R_factor_gt .0578
_refine_ls_shift/su_max <0.001
_refine_ls_shift/su_mean .000
_refine_ls_structure_factor_coef Fsqd
_refine_ls_weighting_details 'calc w=1/[\s^2^(Fo^2^)+(0.0947P)^2^+1.9928P] where P=(Fo^2^+2Fc^2^)/3'
_refine_ls_weighting_scheme calc
_refine_ls_wR_factor_ref .1726
_reflns_number_gt 5524
_reflns_number_total 6916
_reflns_threshold_expression I>2\s(I)
_cod_data_source_file bm1451.cif
_cod_data_source_block I
_cod_depositor_comments
;
The following automatic conversions were performed:
'_symmetry_cell_setting' value 'Monoclinic' changed to 'monoclinic'
according to '/home/saulius/struct/CIF-dictionaries/cif_core.dic'
dictionary named 'cif_core.dic' version 2.4.1 from 2010-06-29.

Automatic conversion script
Id: cif_fix_enum 1527 2010-12-29 10:47:43Z saulius 

The following automatic conversions were performed:

'_symmetry_cell_setting' value 'Monoclinic' changed to 'monoclinic'
according to /home/saulius/struct/CIF-dictionaries/cif_core.dic
dictionary named 'cif_core.dic' version 2.4.1 from 2010-06-29.

Automatic conversion script
Id: cif_fix_values 1715 2011-07-08 13:25:40Z adriana 
;
_cod_original_sg_symbol_H-M 'P 21/c'
_cod_database_code 2012008
_cod_database_fobs_code 2012008

loop_
_symmetry_equiv_pos_as_xyz
'x, y, z'
'-x, y+1/2, -z+1/2'
'-x, -y, -z'
'x, -y-1/2, z-1/2'

loop_
_atom_site_label
_atom_site_fract_x
_atom_site_fract_y
_atom_site_fract_z
_atom_site_U_iso_or_equiv
_atom_site_adp_type
_atom_site_calc_flag
_atom_site_refinement_flags
_atom_site_occupancy
_atom_site_disorder_assembly
_atom_site_disorder_group
_atom_site_type_symbol
Cu1 .0000 .0000 .5000 .03185(16) Uani d S 1 . . Cu
N2 .04459(15) .05708(10) .39021(14) .0347(4) Uani d . 1 . . N
N3 .11584(16) .11128(11) .42616(15) .0373(4) Uani d . 1 . . N
C4 .1333(2) .14750(15) .3432(2) .0483(6) Uani d . 1 . . C
H4 .1800 .1876 .3468 .058 Uiso calc R 1 . . H
C5 .0720(2) .11666(16) .2511(2) .0505(7) Uani d . 1 . . C
H5 .0679 .1314 .1803 .061 Uiso calc R 1 . . H
C6 .01749(19) .05938(13) .28349(17) .0377(5) Uani d . 1 . . C
C7 -.0574(2) .00495(13) .21961(18) .0381(5) Uani d . 1 . . C
H7 -.1107 -.0070 .2602 .046 Uiso calc R 1 . . H
C8 -.0021(3) -.0646(2) .2058(4) .0908(15) Uani d . 1 . . C
H8A .0335 -.0847 .2762 .109 Uiso calc R 1 . . H
H8B .0525 -.0547 .1671 .109 Uiso calc R 1 . . H
C9 -.0817(3) -.1206(2) .1438(4) .1036(18) Uani d . 1 . . C
H9A -.0436 -.1653 .1333 .124 Uiso calc R 1 . . H
H9B -.1327 -.1334 .1854 .124 Uiso calc R 1 . . H
C10 -.1400(4) -.0916(3) .0390(3) .0969(16) Uani d . 1 . . C
H10A -.1933 -.1276 .0028 .116 Uiso calc R 1 . . H
H10B -.0900 -.0836 -.0056 .116 Uiso calc R 1 . . H
C11 -.1943(4) -.0210(3) .0513(3) .0962(17) Uani d . 1 . . C
H11A -.2504 -.0303 .0883 .115 Uiso calc R 1 . . H
H11B -.2283 -.0011 -.0198 .115 Uiso calc R 1 . . H
C12 -.1171(3) .0349(2) .1136(3) .0796(12) Uani d . 1 . . C
H12A -.0663 .0490 .0723 .096 Uiso calc R 1 . . H
H12B -.1563 .0790 .1246 .096 Uiso calc R 1 . . H
N13 .15272(16) -.01636(10) .56927(15) .0352(4) Uani d . 1 . . N
N14 .21297(16) .04502(11) .58778(15) .0374(4) Uani d . 1 . . N
C15 .3114(2) .02788(16) .6420(2) .0479(6) Uani d . 1 . . C
H15 .3683 .0610 .6651 .057 Uiso calc R 1 . . H
C16 .3160(2) -.04621(16) .6586(2) .0529(7) Uani d . 1 . . C
H16 .3758 -.0738 .6946 .063 Uiso calc R 1 . . H
C17 .2148(2) -.07247(14) .61165(19) .0406(5) Uani d . 1 . . C
C18 .1729(2) -.14897(14) .6040(2) .0427(5) Uani d . 1 . . C
H18 .0988 -.1466 .6114 .051 Uiso calc R 1 . . H
C19 .2351(3) -.19715(17) .6926(2) .0629(8) Uani d . 1 . . C
H19A .2353 -.1750 .7619 .075 Uiso calc R 1 . . H
H19B .3092 -.2006 .6877 .075 Uiso calc R 1 . . H
C20 .1870(4) -.27351(18) .6864(3) .0722(10) Uani d . 1 . . C
H20A .2312 -.3043 .7428 .087 Uiso calc R 1 . . H
H20B .1155 -.2704 .6988 .087 Uiso calc R 1 . . H
C21 .1794(3) -.30832(16) .5800(3) .0588(7) Uani d . 1 . . C
H21A .1432 -.3558 .5768 .071 Uiso calc R 1 . . H
H21B .2514 -.3171 .5712 .071 Uiso calc R 1 . . H
C22 .1186(3) -.25986(17) .4908(3) .0684(9) Uani d . 1 . . C
H22A .0444 -.2554 .4953 .082 Uiso calc R 1 . . H
H22B .1182 -.2823 .4217 .082 Uiso calc R 1 . . H
C23 .1689(3) -.18403(17) .4974(2) .0653(9) Uani d . 1 . . C
H23A .2414 -.1881 .4878 .078 Uiso calc R 1 . . H
H23B .1270 -.1531 .4397 .078 Uiso calc R 1 . . H
N24 .31560(18) .19170(12) .53375(18) .0484(5) Uani d . 1 . . N
N25 .23294(17) .18148(11) .57858(16) .0427(5) Uani d . 1 . . N
C26 .3609(2) .25391(15) .5748(2) .0479(6) Uani d . 1 . . C
C27 .3088(3) .28317(15) .6471(2) .0536(7) Uani d . 1 . . C
H27 .3261 .3264 .6876 .064 Uiso calc R 1 . . H
C28 .2278(2) .23616(14) .6468(2) .0475(6) Uani d . 1 . . C
H28 .1770 .2409 .6871 .057 Uiso calc R 1 . . H
C29 .4491(2) .28526(17) .5344(2) .0531(7) Uani d . 1 . . C
H29 .5097 .2503 .5517 .064 Uiso calc R 1 . . H
C30 .4143(3) .2941(3) .4130(3) .0748(10) Uani d . 1 . . C
H30A .3945 .2459 .3800 .090 Uiso calc R 1 . . H
H30B .3512 .3258 .3940 .090 Uiso calc R 1 . . H
C31 .5007(3) .3264(3) .3701(3) .0792(11) Uani d . 1 . . C
H31A .5605 .2918 .3816 .095 Uiso calc R 1 . . H
H31B .4738 .3339 .2928 .095 Uiso calc R 1 . . H
C32 .5389(4) .3967(2) .4214(3) .0826(11) Uani d . 1 . . C
H32A .4814 .4331 .4026 .099 Uiso calc R 1 . . H
H32B .5986 .4143 .3944 .099 Uiso calc R 1 . . H
C33 .5747(3) .3896(2) .5414(3) .0826(11) Uani d . 1 . . C
H33A .6377 .3578 .5608 .099 Uiso calc R 1 . . H
H33B .5948 .4380 .5732 .099 Uiso calc R 1 . . H
C34 .4876(3) .3578(2) .5860(3) .0717(10) Uani d . 1 . . C
H34A .4276 .3923 .5737 .086 Uiso calc R 1 . . H
H34B .5145 .3510 .6634 .086 Uiso calc R 1 . . H
B35 .1577(2) .11847(15) .5481(2) .0387(6) Uani d . 1 . . B
H35 .0966 .1256 .5801 .046 Uiso calc R 1 . . H
C36 .327(2) -.0219(12) .370(2) .119(12) Uiso d PD .30 A 1 C
H36A .2521 -.0371 .3516 .142 Uiso calc PR .30 A 1 H
H36B .3403 .0095 .4337 .142 Uiso calc PR .30 A 1 H
Cl37 .4107(4) -.0987(2) .3949(4) .0835(16) Uiso d PD .30 A 1 Cl
Cl38 .3564(5) .0250(2) .2640(3) .0762(9) Uiso d PD .30 A 1 Cl
C39 .348(2) .0057(15) .3794(16) .077(9) Uiso d PD .20 B 2 C
H39A .2951 .0132 .4212 .092 Uiso calc PR .20 B 2 H
H39B .3936 .0493 .3879 .092 Uiso calc PR .20 B 2 H
Cl40 .2804(7) -.0061(4) .2408(6) .096(3) Uiso d PD .20 B 2 Cl
Cl41 .4286(12) -.0749(7) .4294(12) .116(7) Uiso d PD .20 B 2 Cl
C42 .376(2) .0219(17) .4008(17) .115(11) Uiso d PD .20 C 3 C
H42A .4407 .0019 .4493 .137 Uiso calc PR .20 C 3 H
H42B .3528 .0653 .4340 .137 Uiso calc PR .20 C 3 H
Cl43 .2749(7) -.0439(5) .3690(7) .122(2) Uiso d PD .20 C 3 Cl
Cl44 .3975(6) .0432(4) .2759(5) .0864(17) Uiso d PD .20 C 3 Cl
C45 .3417(12) -.0115(9) .3890(10) .048(3) Uiso d PD .30 D 4 C
H45A .3739 .0319 .4295 .057 Uiso calc PR .30 D 4 H
H45B .2758 -.0228 .4101 .057 Uiso calc PR .30 D 4 H
Cl46 .4295(5) -.0854(5) .4242(6) .0632(13) Uiso d PD .30 D 4 Cl
Cl47 .3082(6) .0101(3) .2489(4) .0763(11) Uiso d PD .30 D 4 Cl

loop_
_atom_site_aniso_label
_atom_site_aniso_U_11
_atom_site_aniso_U_22
_atom_site_aniso_U_33
_atom_site_aniso_U_12
_atom_site_aniso_U_13
_atom_site_aniso_U_23
Cu1 .0367(2) .0361(2) .0229(2) -.00078(14) .00797(14) -.00044(14)
N2 .0406(10) .0368(10) .0264(9) -.0020(8) .0078(7) -.0007(7)
N3 .0445(10) .0371(10) .0297(10) -.0034(8) .0085(8) -.0012(8)
C4 .0618(16) .0466(14) .0356(13) -.0129(12) .0102(11) .0034(11)
C5 .0684(17) .0529(15) .0296(12) -.0152(13) .0115(11) .0038(11)
C6 .0466(13) .0415(12) .0260(10) -.0020(10) .0106(9) -.0007(9)
C7 .0469(13) .0429(13) .0247(10) -.0036(10) .0098(9) -.0028(9)
C8 .060(2) .061(2) .130(4) .0093(16) -.015(2) -.044(2)
C9 .067(2) .070(2) .153(5) .0061(18) -.010(2) -.064(3)
C10 .095(3) .141(4) .066(2) -.058(3) .041(2) -.064(3)
C11 .107(3) .097(3) .054(2) -.043(3) -.037(2) .017(2)
C12 .092(3) .071(2) .0538(19) -.026(2) -.0228(17) .0152(17)
N13 .0401(10) .0376(10) .0280(9) -.0030(8) .0092(8) -.0023(7)
N14 .0431(10) .0381(10) .0298(9) -.0040(8) .0074(8) -.0029(8)
C15 .0452(14) .0505(14) .0415(14) -.0058(11) -.0010(11) .0006(12)
C16 .0456(14) .0484(15) .0561(16) .0008(11) -.0028(12) .0060(13)
C17 .0435(12) .0405(13) .0354(12) .0018(10) .0058(9) -.0002(10)
C18 .0429(13) .0407(13) .0435(13) .0009(10) .0091(10) -.0019(10)
C19 .092(2) .0460(16) .0422(15) -.0077(15) .0014(14) .0039(12)
C20 .111(3) .0481(17) .0511(18) -.0135(17) .0084(17) .0055(14)
C21 .0668(18) .0420(15) .071(2) .0006(13) .0230(15) -.0023(14)
C22 .104(3) .0465(16) .0496(17) -.0133(16) .0098(17) -.0074(13)
C23 .105(3) .0474(16) .0402(15) -.0122(16) .0115(15) -.0029(12)
N24 .0524(12) .0460(12) .0453(12) -.0081(10) .0095(10) -.0048(10)
N25 .0506(12) .0407(11) .0351(10) -.0032(9) .0074(9) -.0037(9)
C26 .0546(15) .0451(14) .0368(13) -.0085(11) -.0016(11) .0064(11)
C27 .0782(19) .0428(14) .0349(13) -.0107(13) .0051(12) -.0026(11)
C28 .0670(17) .0405(13) .0323(12) -.0018(12) .0077(11) -.0042(10)
C29 .0538(15) .0556(16) .0452(15) -.0118(12) .0039(11) .0018(12)
C30 .068(2) .104(3) .0498(18) -.0263(19) .0093(15) -.0022(18)
C31 .077(2) .106(3) .056(2) -.015(2) .0186(17) .009(2)
C32 .096(3) .072(2) .089(3) -.002(2) .040(2) .022(2)
C33 .093(3) .074(2) .085(3) -.033(2) .030(2) -.011(2)
C34 .081(2) .069(2) .065(2) -.0315(18) .0195(17) -.0110(17)
B35 .0444(14) .0395(14) .0311(12) -.0007(11) .0073(10) -.0035(10)

loop_
_atom_type_symbol
_atom_type_description
_atom_type_scat_dispersion_real
_atom_type_scat_dispersion_imag
_atom_type_scat_source
C C .0033 .0016 'International Tables Vol C Tables 4.2.6.8 and 6.1.1.4'
H H .0000 .0000 'International Tables Vol C Tables 4.2.6.8 and 6.1.1.4'
N N .0061 .0033 'International Tables Vol C Tables 4.2.6.8 and 6.1.1.4'
B B .0013 .0007 'International Tables Vol C Tables 4.2.6.8 and 6.1.1.4'
Cu Cu .3201 1.2651 'International Tables Vol C Tables 4.2.6.8 and 6.1.1.4'
Cl Cl .1484 .1585 'International Tables Vol C Tables 4.2.6.8 and 6.1.1.4'

loop_
_geom_angle_atom_site_label_1
_geom_angle_atom_site_label_2
_geom_angle_atom_site_label_3
_geom_angle_site_symmetry_1
_geom_angle_site_symmetry_3
_geom_angle
_geom_angle_publ_flag
N2 Cu1 N2 . 3_556 180.00 yes
N2 Cu1 N13 . 3_556 92.13(8) yes
N2 Cu1 N13 . . 87.87(8) yes
N13 Cu1 N13 3_556 . 180.00 yes
C6 N2 N3 . . 108.05(18) ?
C6 N2 Cu1 . . 135.70(16) ?
N3 N2 Cu1 . . 116.12(14) ?
C4 N3 N2 . . 109.14(19) ?
C4 N3 B35 . . 134.3(2) ?
N2 N3 B35 . . 116.59(18) ?
N3 C4 C5 . . 108.5(2) ?
N3 C4 H4 . . 125.8 ?
C5 C4 H4 . . 125.8 ?
C4 C5 C6 . . 105.9(2) ?
C4 C5 H5 . . 127.0 ?
C6 C5 H5 . . 127.0 ?
N2 C6 C5 . . 108.4(2) ?
N2 C6 C7 . . 121.2(2) ?
C5 C6 C7 . . 130.4(2) ?
C6 C7 C8 . . 111.7(2) ?
C6 C7 C12 . . 112.3(2) ?
C8 C7 C12 . . 110.7(3) ?
C6 C7 H7 . . 107.3 ?
C8 C7 H7 . . 107.3 ?
C12 C7 H7 . . 107.3 ?
C7 C8 C9 . . 110.5(3) ?
C7 C8 H8A . . 109.5 ?
C9 C8 H8A . . 109.5 ?
C7 C8 H8B . . 109.5 ?
C9 C8 H8B . . 109.5 ?
H8A C8 H8B . . 108.1 ?
C10 C9 C8 . . 111.4(4) ?
C10 C9 H9A . . 109.4 ?
C8 C9 H9A . . 109.4 ?
C10 C9 H9B . . 109.4 ?
C8 C9 H9B . . 109.4 ?
H9A C9 H9B . . 108.0 ?
C9 C10 C11 . . 110.9(3) ?
C9 C10 H10A . . 109.5 ?
C11 C10 H10A . . 109.5 ?
C9 C10 H10B . . 109.5 ?
C11 C10 H10B . . 109.5 ?
H10A C10 H10B . . 108.0 ?
C10 C11 C12 . . 111.8(4) ?
C10 C11 H11A . . 109.3 ?
C12 C11 H11A . . 109.3 ?
C10 C11 H11B . . 109.3 ?
C12 C11 H11B . . 109.3 ?
H11A C11 H11B . . 107.9 ?
C7 C12 C11 . . 111.2(3) ?
C7 C12 H12A . . 109.4 ?
C11 C12 H12A . . 109.4 ?
C7 C12 H12B . . 109.4 ?
C11 C12 H12B . . 109.4 ?
H12A C12 H12B . . 108.0 ?
C17 N13 N14 . . 107.6(2) ?
C17 N13 Cu1 . . 137.18(17) ?
N14 N13 Cu1 . . 115.00(15) ?
C15 N14 N13 . . 109.5(2) ?
C15 N14 B35 . . 133.0(2) ?
N13 N14 B35 . . 117.47(19) ?
N14 C15 C16 . . 108.2(2) ?
N14 C15 H15 . . 125.9 ?
C16 C15 H15 . . 125.9 ?
C15 C16 C17 . . 106.0(2) ?
C15 C16 H16 . . 127.0 ?
C17 C16 H16 . . 127.0 ?
N13 C17 C16 . . 108.7(2) ?
N13 C17 C18 . . 121.4(2) ?
C16 C17 C18 . . 129.9(2) ?
C17 C18 C19 . . 112.3(2) ?
C17 C18 C23 . . 112.7(2) ?
C19 C18 C23 . . 109.7(2) ?
C17 C18 H18 . . 107.3 ?
C19 C18 H18 . . 107.3 ?
C23 C18 H18 . . 107.3 ?
C18 C19 C20 . . 111.2(3) ?
C18 C19 H19A . . 109.4 ?
C20 C19 H19A . . 109.4 ?
C18 C19 H19B . . 109.4 ?
C20 C19 H19B . . 109.4 ?
H19A C19 H19B . . 108.0 ?
C21 C20 C19 . . 111.7(3) ?
C21 C20 H20A . . 109.3 ?
C19 C20 H20A . . 109.3 ?
C21 C20 H20B . . 109.3 ?
C19 C20 H20B . . 109.3 ?
H20A C20 H20B . . 107.9 ?
C20 C21 C22 . . 110.8(3) ?
C20 C21 H21A . . 109.5 ?
C22 C21 H21A . . 109.5 ?
C20 C21 H21B . . 109.5 ?
C22 C21 H21B . . 109.5 ?
H21A C21 H21B . . 108.1 ?
C21 C22 C23 . . 110.9(3) ?
C21 C22 H22A . . 109.5 ?
C23 C22 H22A . . 109.5 ?
C21 C22 H22B . . 109.5 ?
C23 C22 H22B . . 109.5 ?
H22A C22 H22B . . 108.0 ?
C18 C23 C22 . . 110.6(3) ?
C18 C23 H23A . . 109.5 ?
C22 C23 H23A . . 109.5 ?
C18 C23 H23B . . 109.5 ?
C22 C23 H23B . . 109.5 ?
H23A C23 H23B . . 108.1 ?
C26 N24 N25 . . 105.3(2) ?
C28 N25 N24 . . 110.8(2) ?
C28 N25 B35 . . 127.3(2) ?
N24 N25 B35 . . 121.8(2) ?
N24 C26 C27 . . 110.9(2) ?
N24 C26 C29 . . 119.4(3) ?
C27 C26 C29 . . 129.5(3) ?
C28 C27 C26 . . 105.3(2) ?
C28 C27 H27 . . 127.4 ?
C26 C27 H27 . . 127.4 ?
N25 C28 C27 . . 107.7(3) ?
N25 C28 H28 . . 126.2 ?
C27 C28 H28 . . 126.2 ?
C26 C29 C34 . . 112.3(3) ?
C26 C29 C30 . . 110.4(2) ?
C34 C29 C30 . . 109.9(3) ?
C26 C29 H29 . . 108.0 ?
C34 C29 H29 . . 108.0 ?
C30 C29 H29 . . 108.0 ?
C31 C30 C29 . . 111.7(3) ?
C31 C30 H30A . . 109.3 ?
C29 C30 H30A . . 109.3 ?
C31 C30 H30B . . 109.3 ?
C29 C30 H30B . . 109.3 ?
H30A C30 H30B . . 107.9 ?
C32 C31 C30 . . 112.1(4) ?
C32 C31 H31A . . 109.2 ?
C30 C31 H31A . . 109.2 ?
C32 C31 H31B . . 109.2 ?
C30 C31 H31B . . 109.2 ?
H31A C31 H31B . . 107.9 ?
C31 C32 C33 . . 111.7(3) ?
C31 C32 H32A . . 109.3 ?
C33 C32 H32A . . 109.3 ?
C31 C32 H32B . . 109.3 ?
C33 C32 H32B . . 109.3 ?
H32A C32 H32B . . 107.9 ?
C34 C33 C32 . . 111.2(3) ?
C34 C33 H33A . . 109.4 ?
C32 C33 H33A . . 109.4 ?
C34 C33 H33B . . 109.4 ?
C32 C33 H33B . . 109.4 ?
H33A C33 H33B . . 108.0 ?
C33 C34 C29 . . 111.3(3) ?
C33 C34 H34A . . 109.4 ?
C29 C34 H34A . . 109.4 ?
C33 C34 H34B . . 109.4 ?
C29 C34 H34B . . 109.4 ?
H34A C34 H34B . . 108.0 ?
N25 B35 N3 . . 111.9(2) ?
N25 B35 N14 . . 111.3(2) ?
N3 B35 N14 . . 106.25(19) ?
N25 B35 H35 . . 109.1 ?
N3 B35 H35 . . 109.1 ?
N14 B35 H35 . . 109.1 ?
Cl38 C36 Cl37 . . 106.8(11) ?
Cl38 C36 H36A . . 110.4 ?
Cl37 C36 H36A . . 110.4 ?
Cl38 C36 H36B . . 110.4 ?
Cl37 C36 H36B . . 110.4 ?
H36A C36 H36B . . 108.6 ?
Cl40 C39 Cl41 . . 110.3(13) ?
Cl40 C39 H39A . . 109.6 ?
Cl41 C39 H39A . . 109.6 ?
Cl40 C39 H39B . . 109.6 ?
Cl41 C39 H39B . . 109.6 ?
H39A C39 H39B . . 108.1 ?
Cl43 C42 Cl44 . . 102.8(12) ?
Cl43 C42 H42A . . 111.2 ?
Cl44 C42 H42A . . 111.2 ?
Cl43 C42 H42B . . 111.2 ?
Cl44 C42 H42B . . 111.2 ?
H42A C42 H42B . . 109.1 ?
Cl46 C45 Cl47 . . 114.0(8) ?
Cl46 C45 H45A . . 108.8 ?
Cl47 C45 H45A . . 108.8 ?
Cl46 C45 H45B . . 108.8 ?
Cl47 C45 H45B . . 108.8 ?
H45A C45 H45B . . 107.7 ?

loop_
_geom_bond_atom_site_label_1
_geom_bond_atom_site_label_2
_geom_bond_site_symmetry_2
_geom_bond_distance
_geom_bond_publ_flag
Cu1 N2 . 1.9788(18) yes
Cu1 N13 . 1.995(2) yes
N2 C6 . 1.347(3) ?
N2 N3 . 1.364(3) ?
N3 C4 . 1.339(3) ?
N3 B35 . 1.551(3) ?
C4 C5 . 1.385(4) ?
C4 H4 . .9500 ?
C5 C6 . 1.397(3) ?
C5 H5 . .9500 ?
C6 C7 . 1.497(3) ?
C7 C8 . 1.503(4) ?
C7 C12 . 1.509(4) ?
C7 H7 . 1.0000 ?
C8 C9 . 1.539(5) ?
C8 H8A . .9900 ?
C8 H8B . .9900 ?
C9 C10 . 1.484(7) ?
C9 H9A . .9900 ?
C9 H9B . .9900 ?
C10 C11 . 1.508(7) ?
C10 H10A . .9900 ?
C10 H10B . .9900 ?
C11 C12 . 1.523(5) ?
C11 H11A . .9900 ?
C11 H11B . .9900 ?
C12 H12A . .9900 ?
C12 H12B . .9900 ?
N13 C17 . 1.342(3) ?
N13 N14 . 1.363(3) ?
N14 C15 . 1.340(3) ?
N14 B35 . 1.557(3) ?
C15 C16 . 1.379(4) ?
C15 H15 . .9500 ?
C16 C17 . 1.396(4) ?
C16 H16 . .9500 ?
C17 C18 . 1.504(4) ?
C18 C19 . 1.519(4) ?
C18 C23 . 1.521(4) ?
C18 H18 . 1.0000 ?
C19 C20 . 1.533(4) ?
C19 H19A . .9900 ?
C19 H19B . .9900 ?
C20 C21 . 1.507(5) ?
C20 H20A . .9900 ?
C20 H20B . .9900 ?
C21 C22 . 1.521(5) ?
C21 H21A . .9900 ?
C21 H21B . .9900 ?
C22 C23 . 1.535(4) ?
C22 H22A . .9900 ?
C22 H22B . .9900 ?
C23 H23A . .9900 ?
C23 H23B . .9900 ?
N24 C26 . 1.336(3) ?
N24 N25 . 1.366(3) ?
N25 C28 . 1.356(3) ?
N25 B35 . 1.507(3) ?
C26 C27 . 1.403(4) ?
C26 C29 . 1.500(4) ?
C27 C28 . 1.367(4) ?
C27 H27 . .9500 ?
C28 H28 . .9500 ?
C29 C34 . 1.522(4) ?
C29 C30 . 1.540(4) ?
C29 H29 . 1.0000 ?
C30 C31 . 1.504(5) ?
C30 H30A . .9900 ?
C30 H30B . .9900 ?
C31 C32 . 1.484(6) ?
C31 H31A . .9900 ?
C31 H31B . .9900 ?
C32 C33 . 1.521(6) ?
C32 H32A . .9900 ?
C32 H32B . .9900 ?
C33 C34 . 1.520(5) ?
C33 H33A . .9900 ?
C33 H33B . .9900 ?
C34 H34A . .9900 ?
C34 H34B . .9900 ?
B35 H35 . 1.0000 ?
C36 Cl38 . 1.754(18) ?
C36 Cl37 . 1.764(17) ?
C36 H36A . .9900 ?
C36 H36B . .9900 ?
C39 Cl40 . 1.812(18) ?
C39 Cl41 . 1.841(19) ?
C39 H39A . .9900 ?
C39 H39B . .9900 ?
C42 Cl43 . 1.764(19) ?
C42 Cl44 . 1.766(19) ?
C42 H42A . .9900 ?
C42 H42B . .9900 ?
C45 Cl46 . 1.763(12) ?
C45 Cl47 . 1.812(12) ?
C45 H45A . .9900 ?
C45 H45B . .9900 ?
